data_7126079
loop_
_publ_author_name
'Berkefeld, Andreas'
'Fr\"ohlich, Markus'
'Kordan, Mike'
'H\"orner, Gerald'
'Schubert, Hartmut'

_publ_section_title
;
 Selective metalation of phenol-type proligands for preparative
 organometallic chemistry.
;
_journal_issue 28
_journal_name_full 'Chemical communications (Cambridge, England)'
_journal_page_first 3987
_journal_page_last 3990
_journal_paper_doi 10.1039/d0cc01254h
_journal_volume 56
_journal_year 2020
_chemical_formula_sum 'C23 H19 F3 N2 Ni O2 S'
_chemical_formula_weight 503.17
_chemical_properties_physical Moisture-sensitive
_space_group_crystal_system monoclinic
_space_group_IT_number 14
_space_group_name_Hall '-P 2yn'
_space_group_name_H-M_alt 'P 1 21/n 1'
_atom_sites_solution_hydrogens geom
_audit_creation_method SHELXL-2018/1
_audit_update_record
;
2020-01-24 deposited with the CCDC.	2020-03-02 downloaded from the CCDC.
;
_cell_angle_alpha 90
_cell_angle_beta 96.720(7)
_cell_angle_gamma 90
_cell_formula_units_Z 4
_cell_length_a 6.9629(8)
_cell_length_b 27.163(3)
_cell_length_c 11.1046(13)
_cell_measurement_reflns_used 7244
_cell_measurement_temperature 100(2)
_cell_measurement_theta_max 27.65
_cell_measurement_theta_min 2.91
_cell_volume 2085.8(4)
_computing_cell_refinement 'Bruker SAINT'
_computing_data_collection 'Bruker APEX2'
_computing_data_reduction 'Bruker SAINT'
_computing_structure_refinement 'SHELXL-2018/1 (Sheldrick, 2018)'
_computing_structure_solution 'SHELXS-97 (Sheldrick 2008)'
_diffrn_ambient_temperature 100(2)
_diffrn_measured_fraction_theta_full 0.998
_diffrn_measured_fraction_theta_max 0.990
_diffrn_measurement_device_type 'Bruker APEX-II CCD'
_diffrn_measurement_method '\f and \w scans'
_diffrn_radiation_type MoK\a
_diffrn_radiation_wavelength 0.71073
_diffrn_reflns_av_R_equivalents 0.0322
_diffrn_reflns_av_unetI/netI 0.0400
_diffrn_reflns_Laue_measured_fraction_full 0.998
_diffrn_reflns_Laue_measured_fraction_max 0.990
_diffrn_reflns_limit_h_max 9
_diffrn_reflns_limit_h_min -9
_diffrn_reflns_limit_k_max 32
_diffrn_reflns_limit_k_min -35
_diffrn_reflns_limit_l_max 14
_diffrn_reflns_limit_l_min -14
_diffrn_reflns_number 21116
_diffrn_reflns_point_group_measured_fraction_full 0.998
_diffrn_reflns_point_group_measured_fraction_max 0.990
_diffrn_reflns_theta_full 25.242
_diffrn_reflns_theta_max 27.912
_diffrn_reflns_theta_min 3.040
_exptl_absorpt_coefficient_mu 1.081
_exptl_absorpt_correction_T_max 0.7456
_exptl_absorpt_correction_T_min 0.6677
_exptl_absorpt_correction_type multi-scan
_exptl_absorpt_process_details 'SADABS V2012/1 (Bruker AXS Inc.)'
_exptl_crystal_colour red
_exptl_crystal_density_diffrn 1.602
_exptl_crystal_description prism
_exptl_crystal_F_000 1032
_exptl_crystal_size_max 0.21
_exptl_crystal_size_mid 0.17
_exptl_crystal_size_min 0.15
_refine_diff_density_max 0.688
_refine_diff_density_min -0.574
_refine_diff_density_rms 0.079
_refine_ls_extinction_method none
_refine_ls_goodness_of_fit_ref 1.035
_refine_ls_hydrogen_treatment constr
_refine_ls_matrix_type full
_refine_ls_number_parameters 292
_refine_ls_number_reflns 4950
_refine_ls_number_restraints 0
_refine_ls_restrained_S_all 1.035
_refine_ls_R_factor_all 0.0541
_refine_ls_R_factor_gt 0.0387
_refine_ls_shift/su_max 0.000
_refine_ls_shift/su_mean 0.000
_refine_ls_structure_factor_coef Fsqd
_refine_ls_weighting_details 'w=1/[\s^2^(Fo^2^)+(0.0400P)^2^+1.9412P] where P=(Fo^2^+2Fc^2^)/3'
_refine_ls_weighting_scheme calc
_refine_ls_wR_factor_gt 0.0854
_refine_ls_wR_factor_ref 0.0916
_reflns_Friedel_coverage 0.000
_reflns_number_gt 3992
_reflns_number_total 4950
_reflns_threshold_expression 'I > 2\s(I)'
_cod_data_source_file d0cc01254h3.cif
_cod_data_source_block shelx
_cod_depositor_comments 'Adding full bibliography for 7126079--7126083.cif.'
_cod_original_sg_symbol_H-M 'P 21/n'
_cod_database_code 7126079
_shelx_shelxl_version_number 2018/1
_shelx_space_group_comment
;
The symmetry employed for this shelxl refinement is uniquely defined
by the following loop, which should always be used as a source of
symmetry information in preference to the above space-group names.
They are only intended as comments.
;

loop_
_space_group_symop_operation_xyz
'x, y, z'
'-x+1/2, y+1/2, -z+1/2'
'-x, -y, -z'
'x-1/2, -y-1/2, z-1/2'

loop_
_atom_site_label
_atom_site_type_symbol
_atom_site_fract_x
_atom_site_fract_y
_atom_site_fract_z
_atom_site_U_iso_or_equiv
_atom_site_adp_type
_atom_site_occupancy
_atom_site_site_symmetry_order
_atom_site_calc_flag
_atom_site_refinement_flags_posn
_atom_site_refinement_flags_adp
_atom_site_refinement_flags_occupancy
_atom_site_disorder_assembly
_atom_site_disorder_group
Ni1 Ni 0.18589(4) 0.04452(2) 0.12727(2) 0.01153(9) Uani 1 1 d . . . . .
S1 S 0.27724(9) 0.09229(3) 0.36834(5) 0.02472(15) Uani 1 1 d . . . . .
F1 F -0.0339(4) 0.14632(9) 0.39065(17) 0.0870(10) Uani 1 1 d . . . . .
F2 F -0.0081(3) 0.08384(8) 0.50803(16) 0.0526(5) Uani 1 1 d . . . . .
F3 F 0.1791(4) 0.14524(7) 0.54885(16) 0.0684(7) Uani 1 1 d . . . . .
N2 N 0.2231(2) 0.02449(7) -0.02559(16) 0.0110(4) Uani 1 1 d . . . . .
C31 C 0.0467(5) 0.28532(9) -0.1079(3) 0.0324(7) Uani 1 1 d . . . . .
H31A H -0.077542 0.281674 -0.075478 0.049 Uiso 1 1 calc R U . . .
H31B H 0.041523 0.314020 -0.161671 0.049 Uiso 1 1 calc R U . . .
H31C H 0.149792 0.289908 -0.040835 0.049 Uiso 1 1 calc R U . . .
O1 O 0.1377(2) 0.06169(6) 0.28483(14) 0.0208(4) Uani 1 1 d . . . . .
N1 N 0.2531(3) -0.02577(7) 0.17065(17) 0.0145(4) Uani 1 1 d . . . . .
C30 C 0.0745(3) 0.19364(8) 0.0229(2) 0.0149(5) Uani 1 1 d . . . . .
H30 H 0.043249 0.223985 0.058422 0.018 Uiso 1 1 calc R U . . .
C1 C 0.2750(3) -0.05023(9) 0.2757(2) 0.0174(5) Uani 1 1 d . . . . .
H16 H 0.252363 -0.033499 0.347844 0.021 Uiso 1 1 calc R U . . .
C2 C 0.3304(3) -0.09990(9) 0.2827(2) 0.0215(5) Uani 1 1 d . . . . .
H15 H 0.344694 -0.116173 0.358911 0.026 Uiso 1 1 calc R U . . .
C3 C 0.3642(3) -0.12518(9) 0.1802(2) 0.0209(5) Uani 1 1 d . . . . .
H14 H 0.401130 -0.158855 0.185172 0.025 Uiso 1 1 calc R U . . .
C4 C 0.3435(3) -0.10056(8) 0.0670(2) 0.0172(5) Uani 1 1 d . . . . .
C5 C 0.2881(3) -0.05120(8) 0.0691(2) 0.0138(4) Uani 1 1 d . . . . .
C6 C 0.2705(3) -0.02323(8) -0.0401(2) 0.0131(4) Uani 1 1 d . . . . .
C7 C 0.2092(3) 0.05595(8) -0.11931(19) 0.0122(4) Uani 1 1 d . . . . .
C8 C 0.2421(3) 0.03854(8) -0.2350(2) 0.0147(5) Uani 1 1 d . . . . .
H4 H 0.231902 0.060491 -0.302026 0.018 Uiso 1 1 calc R U . . .
C9 C 0.2888(3) -0.01006(9) -0.2511(2) 0.0172(5) Uani 1 1 d . . . . .
H1 H 0.309607 -0.021587 -0.329252 0.021 Uiso 1 1 calc R U . . .
C10 C 0.3058(3) -0.04293(9) -0.1515(2) 0.0160(5) Uani 1 1 d . . . . .
C11 C 0.3593(3) -0.09403(9) -0.1518(2) 0.0195(5) Uani 1 1 d . . . . .
H2 H 0.382653 -0.109131 -0.225843 0.023 Uiso 1 1 calc R U . . .
C12 C 0.3771(3) -0.12129(9) -0.0479(2) 0.0199(5) Uani 1 1 d . . . . .
H3 H 0.412779 -0.154972 -0.051603 0.024 Uiso 1 1 calc R U . . .
C13 C 0.1610(3) 0.10510(8) -0.07780(19) 0.0116(4) Uani 1 1 d . . . . .
C14 C 0.1395(3) 0.10620(8) 0.04839(19) 0.0119(4) Uani 1 1 d . . . . .
C15 C 0.0930(3) 0.15133(8) 0.09535(19) 0.0140(4) Uani 1 1 d . . . . .
H13 H 0.073363 0.153618 0.178392 0.017 Uiso 1 1 calc R U . . .
C16 C 0.1004(3) 0.19269(8) -0.0998(2) 0.0144(5) Uani 1 1 d . . . . .
C17 C 0.1426(3) 0.14711(8) -0.14944(19) 0.0134(4) Uani 1 1 d . . . . .
H5 H 0.158689 0.144900 -0.233045 0.016 Uiso 1 1 calc R U . . .
C18 C 0.0877(3) 0.23902(9) -0.1793(2) 0.0184(5) Uani 1 1 d . . . . .
C19 C -0.0740(4) 0.23293(10) -0.2852(2) 0.0300(6) Uani 1 1 d . . . . .
H7 H -0.049110 0.203492 -0.331931 0.045 Uiso 1 1 calc R U . . .
H9 H -0.077329 0.261948 -0.337828 0.045 Uiso 1 1 calc R U . . .
H8 H -0.198667 0.229485 -0.253167 0.045 Uiso 1 1 calc R U . . .
C20 C 0.2799(4) 0.24658(9) -0.2317(2) 0.0245(5) Uani 1 1 d . . . . .
H12 H 0.304529 0.218343 -0.282651 0.037 Uiso 1 1 calc R U . . .
H11 H 0.385044 0.249559 -0.165277 0.037 Uiso 1 1 calc R U . . .
H10 H 0.272921 0.276681 -0.280707 0.037 Uiso 1 1 calc R U . . .
C21 C 0.0919(5) 0.11807(11) 0.4578(2) 0.0369(7) Uani 1 1 d . . . . .
O2 O 0.3900(3) 0.06222(9) 0.46032(19) 0.0505(6) Uani 1 1 d . . . . .

loop_
_atom_site_aniso_label
_atom_site_aniso_U_11
_atom_site_aniso_U_22
_atom_site_aniso_U_33
_atom_site_aniso_U_23
_atom_site_aniso_U_13
_atom_site_aniso_U_12
Ni1 0.01137(15) 0.01283(15) 0.01047(14) 0.00065(11) 0.00159(10) -0.00045(11)
S1 0.0256(3) 0.0299(4) 0.0188(3) -0.0069(3) 0.0035(3) -0.0044(3)
F1 0.134(2) 0.1021(18) 0.0285(10) 0.0184(11) 0.0273(12) 0.0985(17)
F2 0.0438(11) 0.0870(15) 0.0306(9) 0.0118(10) 0.0200(8) 0.0048(10)
F3 0.137(2) 0.0459(12) 0.0255(9) -0.0151(8) 0.0221(11) 0.0049(12)
N2 0.0080(9) 0.0118(9) 0.0131(8) -0.0009(7) 0.0005(7) -0.0012(7)
C31 0.0466(18) 0.0162(13) 0.0374(15) 0.0078(11) 0.0178(14) 0.0078(12)
O1 0.0246(9) 0.0254(9) 0.0128(7) -0.0004(7) 0.0038(7) -0.0025(7)
N1 0.0106(9) 0.0152(9) 0.0176(9) 0.0013(8) 0.0010(7) -0.0020(8)
C30 0.0138(11) 0.0132(11) 0.0182(11) -0.0024(9) 0.0036(9) -0.0002(9)
C1 0.0127(11) 0.0197(12) 0.0197(11) 0.0037(9) 0.0011(9) -0.0037(9)
C2 0.0155(12) 0.0233(13) 0.0253(12) 0.0106(10) 0.0003(10) -0.0014(10)
C3 0.0108(11) 0.0153(12) 0.0364(14) 0.0063(10) 0.0023(10) -0.0007(9)
C4 0.0075(10) 0.0153(12) 0.0288(12) 0.0006(9) 0.0021(9) -0.0027(8)
C5 0.0063(10) 0.0154(11) 0.0196(11) 0.0007(9) 0.0017(8) -0.0032(8)
C6 0.0063(10) 0.0138(11) 0.0191(11) -0.0022(9) 0.0008(8) -0.0009(8)
C7 0.0055(10) 0.0169(11) 0.0139(10) 0.0005(8) 0.0004(8) -0.0026(8)
C8 0.0100(11) 0.0207(12) 0.0133(10) -0.0001(9) 0.0004(8) -0.0014(9)
C9 0.0120(11) 0.0231(13) 0.0169(11) -0.0065(9) 0.0031(9) -0.0028(9)
C10 0.0090(10) 0.0185(12) 0.0207(11) -0.0053(9) 0.0030(9) -0.0023(9)
C11 0.0118(11) 0.0187(12) 0.0288(13) -0.0076(10) 0.0056(10) -0.0020(9)
C12 0.0118(11) 0.0128(12) 0.0356(14) -0.0036(10) 0.0044(10) 0.0000(9)
C13 0.0065(10) 0.0152(11) 0.0129(10) 0.0002(8) 0.0007(8) -0.0008(8)
C14 0.0071(10) 0.0163(11) 0.0125(10) 0.0010(8) 0.0015(8) -0.0013(8)
C15 0.0113(11) 0.0191(12) 0.0119(10) -0.0002(9) 0.0022(8) 0.0010(9)
C16 0.0097(10) 0.0157(11) 0.0179(11) 0.0034(9) 0.0026(9) 0.0002(8)
C17 0.0095(10) 0.0193(12) 0.0116(10) 0.0009(8) 0.0016(8) 0.0003(9)
C18 0.0190(12) 0.0160(12) 0.0208(11) 0.0063(9) 0.0049(10) 0.0020(9)
C19 0.0256(14) 0.0304(15) 0.0323(14) 0.0173(12) -0.0042(12) 0.0020(11)
C20 0.0256(14) 0.0189(13) 0.0303(13) 0.0062(11) 0.0091(11) -0.0005(10)
C21 0.060(2) 0.0393(17) 0.0139(12) 0.0054(12) 0.0135(13) 0.0241(15)
O2 0.0418(13) 0.0695(16) 0.0356(12) -0.0125(11) -0.0152(10) 0.0237(12)

loop_
_atom_type_symbol
_atom_type_description
_atom_type_scat_dispersion_real
_atom_type_scat_dispersion_imag
_atom_type_scat_source
C C 0.0033 0.0016 'International Tables Vol C Tables 4.2.6.8 and 6.1.1.4'
H H 0.0000 0.0000 'International Tables Vol C Tables 4.2.6.8 and 6.1.1.4'
N N 0.0061 0.0033 'International Tables Vol C Tables 4.2.6.8 and 6.1.1.4'
O O 0.0106 0.0060 'International Tables Vol C Tables 4.2.6.8 and 6.1.1.4'
F F 0.0171 0.0103 'International Tables Vol C Tables 4.2.6.8 and 6.1.1.4'
S S 0.1246 0.1234 'International Tables Vol C Tables 4.2.6.8 and 6.1.1.4'
Ni Ni 0.3393 1.1124 'International Tables Vol C Tables 4.2.6.8 and 6.1.1.4'

loop_
_geom_angle_atom_site_label_1
_geom_angle_atom_site_label_2
_geom_angle_atom_site_label_3
_geom_angle
_geom_angle_site_symmetry_1
_geom_angle_site_symmetry_3
_geom_angle_publ_flag
N2 Ni1 O1 176.47(8) . . ?
N2 Ni1 C14 82.49(9) . . ?
O1 Ni1 C14 99.85(8) . . ?
N2 Ni1 N1 83.44(8) . . ?
O1 Ni1 N1 94.28(8) . . ?
C14 Ni1 N1 165.84(8) . . ?
O2 S1 O1 112.06(13) . . ?
O2 S1 C21 100.78(13) . . ?
O1 S1 C21 95.66(13) . . ?
C7 N2 C6 120.98(19) . . ?
C7 N2 Ni1 121.68(15) . . ?
C6 N2 Ni1 117.31(15) . . ?
C18 C31 H31A 109.5 . . ?
C18 C31 H31B 109.5 . . ?
H31A C31 H31B 109.5 . . ?
C18 C31 H31C 109.5 . . ?
H31A C31 H31C 109.5 . . ?
H31B C31 H31C 109.5 . . ?
S1 O1 Ni1 122.42(10) . . ?
C1 N1 C5 117.1(2) . . ?
C1 N1 Ni1 132.94(17) . . ?
C5 N1 Ni1 109.91(14) . . ?
C16 C30 C15 122.1(2) . . ?
C16 C30 H30 118.9 . . ?
C15 C30 H30 118.9 . . ?
N1 C1 C2 121.9(2) . . ?
N1 C1 H16 119.0 . . ?
C2 C1 H16 119.0 . . ?
C3 C2 C1 120.5(2) . . ?
C3 C2 H15 119.7 . . ?
C1 C2 H15 119.7 . . ?
C2 C3 C4 119.3(2) . . ?
C2 C3 H14 120.3 . . ?
C4 C3 H14 120.3 . . ?
C5 C4 C3 116.0(2) . . ?
C5 C4 C12 117.7(2) . . ?
C3 C4 C12 126.3(2) . . ?
N1 C5 C4 125.1(2) . . ?
N1 C5 C6 115.2(2) . . ?
C4 C5 C6 119.7(2) . . ?
N2 C6 C10 123.0(2) . . ?
N2 C6 C5 114.07(19) . . ?
C10 C6 C5 122.9(2) . . ?
N2 C7 C8 119.2(2) . . ?
N2 C7 C13 109.58(18) . . ?
C8 C7 C13 131.2(2) . . ?
C9 C8 C7 120.3(2) . . ?
C9 C8 H4 119.8 . . ?
C7 C8 H4 119.8 . . ?
C8 C9 C10 120.2(2) . . ?
C8 C9 H1 119.9 . . ?
C10 C9 H1 119.9 . . ?
C6 C10 C9 116.3(2) . . ?
C6 C10 C11 116.4(2) . . ?
C9 C10 C11 127.3(2) . . ?
C12 C11 C10 121.4(2) . . ?
C12 C11 H2 119.3 . . ?
C10 C11 H2 119.3 . . ?
C11 C12 C4 122.0(2) . . ?
C11 C12 H3 119.0 . . ?
C4 C12 H3 119.0 . . ?
C17 C13 C14 122.2(2) . . ?
C17 C13 C7 125.33(19) . . ?
C14 C13 C7 112.49(19) . . ?
C15 C14 C13 116.37(19) . . ?
C15 C14 Ni1 129.87(16) . . ?
C13 C14 Ni1 113.74(16) . . ?
C14 C15 C30 121.3(2) . . ?
C14 C15 H13 119.3 . . ?
C30 C15 H13 119.3 . . ?
C30 C16 C17 117.2(2) . . ?
C30 C16 C18 122.8(2) . . ?
C17 C16 C18 119.97(19) . . ?
C13 C17 C16 120.7(2) . . ?
C13 C17 H5 119.6 . . ?
C16 C17 H5 119.6 . . ?
C31 C18 C16 112.17(19) . . ?
C31 C18 C20 108.1(2) . . ?
C16 C18 C20 109.51(19) . . ?
C31 C18 C19 108.6(2) . . ?
C16 C18 C19 109.84(19) . . ?
C20 C18 C19 108.5(2) . . ?
C18 C19 H7 109.5 . . ?
C18 C19 H9 109.5 . . ?
H7 C19 H9 109.5 . . ?
C18 C19 H8 109.5 . . ?
H7 C19 H8 109.5 . . ?
H9 C19 H8 109.5 . . ?
C18 C20 H12 109.5 . . ?
C18 C20 H11 109.5 . . ?
H12 C20 H11 109.5 . . ?
C18 C20 H10 109.5 . . ?
H12 C20 H10 109.5 . . ?
H11 C20 H10 109.5 . . ?
F2 C21 F1 107.3(3) . . ?
F2 C21 F3 106.5(2) . . ?
F1 C21 F3 108.5(3) . . ?
F2 C21 S1 113.2(2) . . ?
F1 C21 S1 111.87(18) . . ?
F3 C21 S1 109.3(2) . . ?

loop_
_geom_bond_atom_site_label_1
_geom_bond_atom_site_label_2
_geom_bond_distance
_geom_bond_site_symmetry_2
_geom_bond_publ_flag
Ni1 N2 1.8296(18) . ?
Ni1 O1 1.8784(16) . ?
Ni1 C14 1.901(2) . ?
Ni1 N1 2.0106(19) . ?
S1 O2 1.462(2) . ?
S1 O1 1.5111(18) . ?
S1 C21 1.855(3) . ?
F1 C21 1.327(3) . ?
F2 C21 1.323(4) . ?
F3 C21 1.339(4) . ?
N2 C7 1.341(3) . ?
N2 C6 1.352(3) . ?
C31 C18 1.532(3) . ?
C31 H31A 0.9800 . ?
C31 H31B 0.9800 . ?
C31 H31C 0.9800 . ?
N1 C1 1.336(3) . ?
N1 C5 1.369(3) . ?
C30 C16 1.395(3) . ?
C30 C15 1.400(3) . ?
C30 H30 0.9500 . ?
C1 C2 1.403(3) . ?
C1 H16 0.9500 . ?
C2 C3 1.373(4) . ?
C2 H15 0.9500 . ?
C3 C4 1.416(3) . ?
C3 H14 0.9500 . ?
C4 C5 1.396(3) . ?
C4 C12 1.439(3) . ?
C5 C6 1.424(3) . ?
C6 C10 1.396(3) . ?
C7 C8 1.412(3) . ?
C7 C13 1.464(3) . ?
C8 C9 1.376(3) . ?
C8 H4 0.9500 . ?
C9 C10 1.415(3) . ?
C9 H1 0.9500 . ?
C10 C11 1.437(3) . ?
C11 C12 1.364(3) . ?
C11 H2 0.9500 . ?
C12 H3 0.9500 . ?
C13 C17 1.388(3) . ?
C13 C14 1.427(3) . ?
C14 C15 1.385(3) . ?
C15 H13 0.9500 . ?
C16 C17 1.400(3) . ?
C16 C18 1.534(3) . ?
C17 H5 0.9500 . ?
C18 C20 1.534(3) . ?
C18 C19 1.539(3) . ?
C19 H7 0.9800 . ?
C19 H9 0.9800 . ?
C19 H8 0.9800 . ?
C20 H12 0.9800 . ?
C20 H11 0.9800 . ?
C20 H10 0.9800 . ?

loop_
_geom_hbond_atom_site_label_D
_geom_hbond_atom_site_label_H
_geom_hbond_atom_site_label_A
_geom_hbond_distance_DH
_geom_hbond_distance_HA
_geom_hbond_distance_DA
_geom_hbond_angle_DHA
_geom_hbond_site_symmetry_A
_geom_hbond_publ_flag
C17 H5 F3 0.95 2.44 3.390(3) 174.9 1_554 yes
C15 H13 F1 0.95 2.56 3.497(3) 168.1 . yes
C15 H13 S1 0.95 2.92 3.535(2) 123.4 . yes
C8 H4 F2 0.95 2.61 3.395(3) 140.1 1_554 yes
C8 H4 F2 0.95 2.61 3.395(3) 140.1 1_554 yes
C8 H4 F2 0.95 2.61 3.395(3) 140.1 1_554 yes

loop_
_geom_torsion_atom_site_label_1
_geom_torsion_atom_site_label_2
_geom_torsion_atom_site_label_3
_geom_torsion_atom_site_label_4
_geom_torsion
_geom_torsion_site_symmetry_1
_geom_torsion_site_symmetry_2
_geom_torsion_site_symmetry_3
_geom_torsion_site_symmetry_4
_geom_torsion_publ_flag
C14 Ni1 N2 C7 1.02(17) . . . . ?
N1 Ni1 N2 C7 -177.35(17) . . . . ?
C14 Ni1 N2 C6 179.33(17) . . . . ?
N1 Ni1 N2 C6 0.96(15) . . . . ?
O2 S1 O1 Ni1 -102.60(14) . . . . ?
C21 S1 O1 Ni1 153.34(13) . . . . ?
C14 Ni1 O1 S1 -73.85(13) . . . . ?
N1 Ni1 O1 S1 105.18(12) . . . . ?
C5 N1 C1 C2 -0.3(3) . . . . ?
Ni1 N1 C1 C2 -177.55(16) . . . . ?
N1 C1 C2 C3 0.0(4) . . . . ?
C1 C2 C3 C4 0.3(3) . . . . ?
C2 C3 C4 C5 -0.2(3) . . . . ?
C2 C3 C4 C12 178.7(2) . . . . ?
C1 N1 C5 C4 0.4(3) . . . . ?
Ni1 N1 C5 C4 178.25(18) . . . . ?
C1 N1 C5 C6 -177.61(19) . . . . ?
Ni1 N1 C5 C6 0.2(2) . . . . ?
C3 C4 C5 N1 -0.1(3) . . . . ?
C12 C4 C5 N1 -179.1(2) . . . . ?
C3 C4 C5 C6 177.8(2) . . . . ?
C12 C4 C5 C6 -1.2(3) . . . . ?
C7 N2 C6 C10 -0.6(3) . . . . ?
Ni1 N2 C6 C10 -178.93(16) . . . . ?
C7 N2 C6 C5 177.23(19) . . . . ?
Ni1 N2 C6 C5 -1.1(2) . . . . ?
N1 C5 C6 N2 0.5(3) . . . . ?
C4 C5 C6 N2 -177.64(19) . . . . ?
N1 C5 C6 C10 178.4(2) . . . . ?
C4 C5 C6 C10 0.2(3) . . . . ?
C6 N2 C7 C8 0.9(3) . . . . ?
Ni1 N2 C7 C8 179.13(15) . . . . ?
C6 N2 C7 C13 -178.60(18) . . . . ?
Ni1 N2 C7 C13 -0.4(2) . . . . ?
N2 C7 C8 C9 -0.3(3) . . . . ?
C13 C7 C8 C9 179.0(2) . . . . ?
C7 C8 C9 C10 -0.5(3) . . . . ?
N2 C6 C10 C9 -0.2(3) . . . . ?
C5 C6 C10 C9 -177.9(2) . . . . ?
N2 C6 C10 C11 178.5(2) . . . . ?
C5 C6 C10 C11 0.9(3) . . . . ?
C8 C9 C10 C6 0.8(3) . . . . ?
C8 C9 C10 C11 -177.8(2) . . . . ?
C6 C10 C11 C12 -1.0(3) . . . . ?
C9 C10 C11 C12 177.6(2) . . . . ?
C10 C11 C12 C4 0.0(3) . . . . ?
C5 C4 C12 C11 1.1(3) . . . . ?
C3 C4 C12 C11 -177.8(2) . . . . ?
N2 C7 C13 C17 177.4(2) . . . . ?
C8 C7 C13 C17 -2.0(4) . . . . ?
N2 C7 C13 C14 -0.8(2) . . . . ?
C8 C7 C13 C14 179.8(2) . . . . ?
C17 C13 C14 C15 1.9(3) . . . . ?
C7 C13 C14 C15 -179.75(19) . . . . ?
C17 C13 C14 Ni1 -176.71(16) . . . . ?
C7 C13 C14 Ni1 1.6(2) . . . . ?
C13 C14 C15 C30 -1.9(3) . . . . ?
Ni1 C14 C15 C30 176.46(17) . . . . ?
C16 C30 C15 C14 0.4(3) . . . . ?
C15 C30 C16 C17 1.2(3) . . . . ?
C15 C30 C16 C18 -177.8(2) . . . . ?
C14 C13 C17 C16 -0.4(3) . . . . ?
C7 C13 C17 C16 -178.5(2) . . . . ?
C30 C16 C17 C13 -1.2(3) . . . . ?
C18 C16 C17 C13 177.8(2) . . . . ?
C30 C16 C18 C31 0.8(3) . . . . ?
C17 C16 C18 C31 -178.2(2) . . . . ?
C30 C16 C18 C20 120.8(2) . . . . ?
C17 C16 C18 C20 -58.2(3) . . . . ?
C30 C16 C18 C19 -120.2(2) . . . . ?
C17 C16 C18 C19 60.8(3) . . . . ?
O2 S1 C21 F2 -56.8(2) . . . . ?
O1 S1 C21 F2 57.0(2) . . . . ?
O2 S1 C21 F1 -178.2(3) . . . . ?
O1 S1 C21 F1 -64.4(3) . . . . ?
O2 S1 C21 F3 61.6(2) . . . . ?
O1 S1 C21 F3 175.42(19) . . . . ?
